data_4027417
loop_
_publ_author_name
'Jason T. Lowe'
'Maurice D. Lee'
'Lakshmi B. Akella'
'Emeline Davoine'
'Etienne J. Donckele'
'Landon Durak'
'Jeremy R. Duvall'
'Baudouin Gerard'
'Edward B. Holson'
'Adrien Joliton'
'Sarathy Kesavan'
'Berenice C. Lemercier'
'Haibo Liu'
'Jean-Charles Mari\'e'
'Carol A. Mulrooney'
'Giovanni Muncipinto'
'Morgan Welzel-O'Shea'
'Laura M. Panko'
'Ann Rowley'
'Byung-Chul Suh'
'Meryl Thomas'
'Florence F. Wagner'
'Jingqiang Wei'
'Michael A. Foley'
'Lisa A. Marcaurelle'

_publ_section_title
;
 Synthesis and Profiling of a Diverse Collection of Azetidine-Based
 Scaffolds for the Development of CNS-Focused Lead-like Libraries
;
_journal_name_full 'Journal of Organic Chemistry'
_journal_page_first 7187
_journal_page_last 7211
_journal_paper_doi 10.1021/jo300974j
_journal_volume 77
_journal_year 2012
_chemical_absolute_configuration ad
_chemical_formula_sum 'C15 H22 N2 O'
_chemical_formula_weight 246.35
_chemical_name_systematic
; 
 ? 
;
_space_group_IT_number 19
_symmetry_cell_setting orthorhombic
_symmetry_space_group_name_Hall 'P 2ac 2ab'
_symmetry_space_group_name_H-M 'P 21 21 21'
_atom_sites_solution_hydrogens geom
_atom_sites_solution_primary direct
_atom_sites_solution_secondary difmap
_audit_creation_method SHELXL-97
_cell_angle_alpha 90.00
_cell_angle_beta 90.00
_cell_angle_gamma 90.00
_cell_formula_units_Z 4
_cell_length_a 5.5620(2)
_cell_length_b 7.5197(2)
_cell_length_c 31.5189(10)
_cell_measurement_reflns_used 9940
_cell_measurement_temperature 100(2)
_cell_measurement_theta_max 68.72
_cell_measurement_theta_min 5.61
_cell_volume 1318.26(7)
_computing_cell_refinement 'SAINT 7.46A (Bruker-AXS, 2010)'
_computing_data_collection 'APEX2 v2010.7.0 (Bruker-AXS, 2010)'
_computing_data_reduction 'SAINT 7.46A (Bruker-AXS, 2010)'
_computing_molecular_graphics 'Bruker SHELXTL'
_computing_publication_material 'Bruker SHELXTL'
_computing_structure_refinement 'SHELXL-97 (Sheldrick, 2008)'
_computing_structure_solution 'SHELXS-97 (Sheldrick, 2008)'
_diffrn_ambient_temperature 100(2)
_diffrn_detector_area_resol_mean 8.3
_diffrn_measured_fraction_theta_full 0.994
_diffrn_measured_fraction_theta_max 0.994
_diffrn_measurement_device_type 'Bruker Smart APEX2 CCD'
_diffrn_measurement_method '\f and \w scans'
_diffrn_radiation_monochromator 'Incoatech ImuS multilayer optics'
_diffrn_radiation_source 'ImuS micro-focus sealed tube'
_diffrn_radiation_type CuK\a
_diffrn_radiation_wavelength 1.54178
_diffrn_reflns_av_R_equivalents 0.0271
_diffrn_reflns_av_sigmaI/netI 0.0151
_diffrn_reflns_limit_h_max 5
_diffrn_reflns_limit_h_min -6
_diffrn_reflns_limit_k_max 9
_diffrn_reflns_limit_k_min -8
_diffrn_reflns_limit_l_max 37
_diffrn_reflns_limit_l_min -37
_diffrn_reflns_number 16660
_diffrn_reflns_theta_full 68.11
_diffrn_reflns_theta_max 68.11
_diffrn_reflns_theta_min 5.61
_exptl_absorpt_coefficient_mu 0.611
_exptl_absorpt_correction_T_max 0.8623
_exptl_absorpt_correction_T_min 0.8380
_exptl_absorpt_correction_type multi-scan
_exptl_absorpt_process_details 'SADABS (Sheldrick, 2009)'
_exptl_crystal_colour colourless
_exptl_crystal_density_diffrn 1.241
_exptl_crystal_description block
_exptl_crystal_F_000 536
_exptl_crystal_size_max 0.30
_exptl_crystal_size_mid 0.30
_exptl_crystal_size_min 0.25
_refine_diff_density_max 0.163
_refine_diff_density_min -0.228
_refine_diff_density_rms 0.046
_refine_ls_abs_structure_details 'Flack H D (1983), Acta Cryst. A39, 876-881'
_refine_ls_abs_structure_Flack 0.0(2)
_refine_ls_extinction_method none
_refine_ls_goodness_of_fit_ref 1.079
_refine_ls_hydrogen_treatment mixed
_refine_ls_matrix_type full
_refine_ls_number_parameters 167
_refine_ls_number_reflns 2384
_refine_ls_number_restraints 1
_refine_ls_restrained_S_all 1.079
_refine_ls_R_factor_all 0.0321
_refine_ls_R_factor_gt 0.0320
_refine_ls_shift/su_max 0.000
_refine_ls_shift/su_mean 0.000
_refine_ls_structure_factor_coef Fsqd
_refine_ls_weighting_details 'calc w=1/[\s^2^(Fo^2^)+(0.0542P)^2^+0.2269P] where P=(Fo^2^+2Fc^2^)/3'
_refine_ls_weighting_scheme calc
_refine_ls_wR_factor_gt 0.0811
_refine_ls_wR_factor_ref 0.0812
_reflns_number_gt 2379
_reflns_number_total 2384
_reflns_threshold_expression >2sigma(I)
_cod_data_source_file jo300974j_si_008.cif
_cod_data_source_block x10003
_cod_database_code 4027417

loop_
_symmetry_equiv_pos_as_xyz
'x, y, z'
'-x+1/2, -y, z+1/2'
'-x, y+1/2, -z+1/2'
'x+1/2, -y+1/2, -z'

loop_
_atom_site_label
_atom_site_type_symbol
_atom_site_fract_x
_atom_site_fract_y
_atom_site_fract_z
_atom_site_U_iso_or_equiv
_atom_site_adp_type
_atom_site_occupancy
_atom_site_symmetry_multiplicity
_atom_site_calc_flag
_atom_site_refinement_flags
C1 C 0.2037(2) 0.96505(16) 0.12459(3) 0.0165(3) Uani 1 1 d .
H1A H 0.0374 0.9321 0.1338 0.020 Uiso 1 1 calc R
C2 C 0.2307(2) 1.16972(16) 0.12451(4) 0.0190(3) Uani 1 1 d .
H2A H 0.3139 1.2059 0.0981 0.023 Uiso 1 1 calc R
H2B H 0.0684 1.2238 0.1241 0.023 Uiso 1 1 calc R
N1 N 0.3636(2) 1.24119(14) 0.16084(3) 0.0206(2) Uani 1 1 d D
H1B H 0.480(3) 1.162(2) 0.1668(5) 0.025 Uiso 1 1 d D
C3 C 0.2146(3) 1.26770(19) 0.19892(4) 0.0266(3) Uani 1 1 d .
H3A H 0.0809 1.3489 0.1915 0.032 Uiso 1 1 calc R
H3B H 0.3136 1.3278 0.2207 0.032 Uiso 1 1 calc R
C4 C 0.1077(3) 1.09861(19) 0.21851(4) 0.0272(3) Uani 1 1 d .
H4A H -0.0184 1.0518 0.1994 0.033 Uiso 1 1 calc R
H4B H 0.0301 1.1295 0.2458 0.033 Uiso 1 1 calc R
C5 C 0.2950(3) 0.95245(18) 0.22634(4) 0.0246(3) Uani 1 1 d .
H5A H 0.4554 1.0089 0.2284 0.029 Uiso 1 1 calc R
H5B H 0.2605 0.8964 0.2541 0.029 Uiso 1 1 calc R
C6 C 0.3066(3) 0.80642(17) 0.19274(4) 0.0224(3) Uani 1 1 d .
H6A H 0.4188 0.7131 0.2027 0.027 Uiso 1 1 calc R
H6B H 0.1454 0.7515 0.1902 0.027 Uiso 1 1 calc R
N2 N 0.38348(19) 0.86501(13) 0.15047(3) 0.0172(2) Uani 1 1 d .
C7 C 0.3826(2) 0.72078(16) 0.11805(4) 0.0173(3) Uani 1 1 d .
H7 H 0.2571 0.6312 0.1257 0.021 Uiso 1 1 calc R
C8 C 0.2763(2) 0.85285(16) 0.08482(4) 0.0163(3) Uani 1 1 d .
H8 H 0.1323 0.8019 0.0702 0.020 Uiso 1 1 calc R
C9 C 0.6185(2) 0.62572(17) 0.11003(4) 0.0200(3) Uani 1 1 d .
H9A H 0.6015 0.5493 0.0846 0.024 Uiso 1 1 calc R
H9B H 0.7447 0.7150 0.1040 0.024 Uiso 1 1 calc R
O1 O 0.69211(16) 0.51934(12) 0.14490(3) 0.0253(2) Uani 1 1 d .
H1 H 0.5862 0.4427 0.1500 0.038 Uiso 1 1 calc R
C11 C 0.4498(2) 0.93421(15) 0.05358(4) 0.0157(3) Uani 1 1 d .
C12 C 0.4024(2) 0.92502(15) 0.01011(4) 0.0167(2) Uani 1 1 d .
H12 H 0.2610 0.8668 0.0005 0.020 Uiso 1 1 calc R
C13 C 0.5593(2) 0.99985(16) -0.01924(4) 0.0185(3) Uani 1 1 d .
H13 H 0.5234 0.9934 -0.0487 0.022 Uiso 1 1 calc R
C14 C 0.7674(2) 1.08371(16) -0.00587(4) 0.0192(3) Uani 1 1 d .
H14 H 0.8752 1.1339 -0.0260 0.023 Uiso 1 1 calc R
C15 C 0.8171(2) 1.09374(16) 0.03740(4) 0.0195(3) Uani 1 1 d .
H15 H 0.9596 1.1510 0.0469 0.023 Uiso 1 1 calc R
C16 C 0.6599(2) 1.02066(16) 0.06662(4) 0.0178(2) Uani 1 1 d .
H16 H 0.6953 1.0293 0.0960 0.021 Uiso 1 1 calc R

loop_
_atom_site_aniso_label
_atom_site_aniso_U_11
_atom_site_aniso_U_22
_atom_site_aniso_U_33
_atom_site_aniso_U_23
_atom_site_aniso_U_13
_atom_site_aniso_U_12
C1 0.0154(6) 0.0191(6) 0.0151(6) 0.0010(4) -0.0002(4) 0.0003(5)
C2 0.0207(6) 0.0177(6) 0.0184(6) 0.0011(4) 0.0005(5) 0.0018(5)
N1 0.0215(6) 0.0183(5) 0.0222(5) 0.0003(4) -0.0024(4) -0.0006(5)
C3 0.0354(8) 0.0240(6) 0.0205(6) -0.0047(5) -0.0012(6) 0.0014(6)
C4 0.0328(8) 0.0289(7) 0.0199(6) -0.0026(5) 0.0073(6) 0.0025(6)
C5 0.0314(8) 0.0259(6) 0.0164(6) 0.0031(5) 0.0014(5) -0.0028(6)
C6 0.0257(6) 0.0226(6) 0.0188(6) 0.0054(5) 0.0013(5) -0.0007(5)
N2 0.0191(5) 0.0155(5) 0.0169(5) 0.0014(4) -0.0005(4) 0.0006(4)
C7 0.0176(6) 0.0158(6) 0.0186(5) 0.0017(5) 0.0004(5) -0.0025(5)
C8 0.0149(6) 0.0159(5) 0.0180(6) -0.0013(5) -0.0009(5) -0.0007(5)
C9 0.0186(6) 0.0176(6) 0.0240(6) 0.0020(5) 0.0010(5) -0.0011(5)
O1 0.0207(5) 0.0213(4) 0.0339(5) 0.0076(4) -0.0055(4) -0.0020(4)
C11 0.0151(6) 0.0135(5) 0.0184(6) 0.0009(4) 0.0005(4) 0.0020(5)
C12 0.0168(6) 0.0131(5) 0.0201(6) -0.0014(4) -0.0016(5) 0.0021(5)
C13 0.0222(6) 0.0153(6) 0.0180(6) 0.0001(4) 0.0006(5) 0.0050(5)
C14 0.0189(6) 0.0162(5) 0.0225(6) 0.0037(5) 0.0051(5) 0.0026(5)
C15 0.0152(6) 0.0171(6) 0.0263(6) 0.0032(5) -0.0008(5) 0.0000(5)
C16 0.0174(6) 0.0187(6) 0.0174(5) 0.0021(5) -0.0029(5) 0.0011(5)

loop_
_atom_type_symbol
_atom_type_description
_atom_type_scat_dispersion_real
_atom_type_scat_dispersion_imag
_atom_type_scat_source
C C 0.0181 0.0091 'International Tables Vol C Tables 4.2.6.8 and 6.1.1.4'
H H 0.0000 0.0000 'International Tables Vol C Tables 4.2.6.8 and 6.1.1.4'
N N 0.0311 0.0180 'International Tables Vol C Tables 4.2.6.8 and 6.1.1.4'
O O 0.0492 0.0322 'International Tables Vol C Tables 4.2.6.8 and 6.1.1.4'

loop_
_geom_angle_atom_site_label_1
_geom_angle_atom_site_label_2
_geom_angle_atom_site_label_3
_geom_angle
N2 C1 C2 115.92(10)
N2 C1 C8 89.61(9)
C2 C1 C8 120.69(10)
N2 C1 H1A 109.7
C2 C1 H1A 109.7
C8 C1 H1A 109.7
N1 C2 C1 114.38(10)
N1 C2 H2A 108.7
C1 C2 H2A 108.7
N1 C2 H2B 108.7
C1 C2 H2B 108.7
H2A C2 H2B 107.6
C2 N1 C3 113.75(10)
C2 N1 H1B 106.6(10)
C3 N1 H1B 108.8(10)
N1 C3 C4 115.73(11)
N1 C3 H3A 108.3
C4 C3 H3A 108.3
N1 C3 H3B 108.3
C4 C3 H3B 108.3
H3A C3 H3B 107.4
C3 C4 C5 113.30(12)
C3 C4 H4A 108.9
C5 C4 H4A 108.9
C3 C4 H4B 108.9
C5 C4 H4B 108.9
H4A C4 H4B 107.7
C6 C5 C4 115.60(11)
C6 C5 H5A 108.4
C4 C5 H5A 108.4
C6 C5 H5B 108.4
C4 C5 H5B 108.4
H5A C5 H5B 107.4
N2 C6 C5 115.23(10)
N2 C6 H6A 108.5
C5 C6 H6A 108.5
N2 C6 H6B 108.5
C5 C6 H6B 108.5
H6A C6 H6B 107.5
C6 N2 C7 113.78(9)
C6 N2 C1 116.88(10)
C7 N2 C1 89.42(9)
N2 C7 C9 117.06(10)
N2 C7 C8 89.91(9)
C9 C7 C8 121.09(10)
N2 C7 H7 109.1
C9 C7 H7 109.1
C8 C7 H7 109.1
C11 C8 C7 117.02(10)
C11 C8 C1 118.01(10)
C7 C8 C1 84.44(8)
C11 C8 H8 111.6
C7 C8 H8 111.6
C1 C8 H8 111.6
O1 C9 C7 112.74(10)
O1 C9 H9A 109.0
C7 C9 H9A 109.0
O1 C9 H9B 109.0
C7 C9 H9B 109.0
H9A C9 H9B 107.8
C9 O1 H1 109.5
C12 C11 C16 117.96(11)
C12 C11 C8 119.97(11)
C16 C11 C8 122.07(10)
C13 C12 C11 120.93(11)
C13 C12 H12 119.5
C11 C12 H12 119.5
C14 C13 C12 120.45(11)
C14 C13 H13 119.8
C12 C13 H13 119.8
C13 C14 C15 119.25(11)
C13 C14 H14 120.4
C15 C14 H14 120.4
C16 C15 C14 120.30(12)
C16 C15 H15 119.9
C14 C15 H15 119.9
C15 C16 C11 121.12(11)
C15 C16 H16 119.4
C11 C16 H16 119.4

loop_
_geom_bond_atom_site_label_1
_geom_bond_atom_site_label_2
_geom_bond_distance
C1 N2 1.4938(15)
C1 C2 1.5464(16)
C1 C8 1.5642(15)
C1 H1A 1.0000
C2 N1 1.4651(16)
C2 H2A 0.9900
C2 H2B 0.9900
N1 C3 1.4722(17)
N1 H1B 0.899(14)
C3 C4 1.533(2)
C3 H3A 0.9900
C3 H3B 0.9900
C4 C5 1.534(2)
C4 H4A 0.9900
C4 H4B 0.9900
C5 C6 1.5271(18)
C5 H5A 0.9900
C5 H5B 0.9900
C6 N2 1.4668(15)
C6 H6A 0.9900
C6 H6B 0.9900
N2 C7 1.4901(15)
C7 C9 1.5152(18)
C7 C8 1.5598(16)
C7 H7 1.0000
C8 C11 1.5082(17)
C8 H8 1.0000
C9 O1 1.4197(15)
C9 H9A 0.9900
C9 H9B 0.9900
O1 H1 0.8400
C11 C12 1.3968(16)
C11 C16 1.3994(17)
C12 C13 1.3910(17)
C12 H12 0.9500
C13 C14 1.3839(19)
C13 H13 0.9500
C14 C15 1.3939(18)
C14 H14 0.9500
C15 C16 1.3837(17)
C15 H15 0.9500
C16 H16 0.9500

loop_
_geom_hbond_atom_site_label_D
_geom_hbond_atom_site_label_H
_geom_hbond_atom_site_label_A
_geom_hbond_distance_DH
_geom_hbond_distance_HA
_geom_hbond_distance_DA
_geom_hbond_angle_DHA
_geom_hbond_site_symmetry_A
N1 H1B N2 0.899(14) 2.355(16) 2.8497(15) 114.7(12) .
O1 H1 N1 0.84 1.99 2.8224(14) 173.6 1_545
